data_2222402
loop_
_publ_author_name
'Toubi, Yahya'
'Essehli, Rachid'
'Du\<sek, Michal'
'Fejfarov\'a, Karla'
'El Bali, Brahim'

_publ_section_title
;
 Ni~2~Si(P~2~O~7~)~2~
;
_journal_coeditor_code MG2073
_journal_issue 7
_journal_name_full 'Acta Crystallographica Section E'
_journal_page_first i55
_journal_paper_doi 10.1107/S1600536809021734
_journal_volume 65
_journal_year 2009
_chemical_formula_iupac 'Ni2 Si (P2 O7)2'
_chemical_formula_structural 'Ni2 Si (P2 O7)2'
_chemical_formula_sum 'Ni2 O14 P4 Si'
_chemical_formula_weight 493.3
_chemical_name_common 'nickel silicon diphosphate'
_chemical_name_systematic
;
dinickel(II) silicon bis[diphosphate(4-)]
;
_space_group_IT_number 15
_symmetry_cell_setting monoclinic
_symmetry_space_group_name_Hall '-C 2yc'
_symmetry_space_group_name_H-M 'C 1 2/c 1'
_cell_angle_alpha 90
_cell_angle_beta 103.693(4)
_cell_angle_gamma 90
_cell_formula_units_Z 4
_cell_length_a 16.8615(9)
_cell_length_b 4.8948(2)
_cell_length_c 12.1925(5)
_cell_measurement_reflns_used 3598
_cell_measurement_temperature 295
_cell_measurement_theta_max 26.4918
_cell_measurement_theta_min 2.6616
_cell_volume 977.69(8)
_computing_cell_refinement 'CrysAlis RED (Oxford Diffraction, 2006)'
_computing_data_collection 'CrysAlis CCD (Oxford Diffraction, 2006)'
_computing_data_reduction 'CrysAlis RED (Oxford Diffraction, 2006)'
_computing_molecular_graphics 'DIAMOND (Brandenburg & Putz, 2005)'
_computing_publication_material 'JANA2006 (Pet\<r\'i\<cek <i>et al.</i>, 2006)'
_computing_structure_refinement 'JANA2006 (Pet\<r\'i\<cek <i>et al.</i>, 2006)'
_computing_structure_solution '<i>Superflip</i> (Palatinus & Chapuis, 2007)'
_diffrn_ambient_temperature 295
_diffrn_detector_area_resol_mean 20.7567
_diffrn_measured_fraction_theta_full 0.99
_diffrn_measured_fraction_theta_max 0.99
_diffrn_measurement_device 'four-cycle diffractometer'
_diffrn_measurement_device_type
;
Oxford Diffraction Xcalibur diffractometer with
Atlas (Gemini ultra Cu) detector
;
_diffrn_measurement_method 'Rotation method data acquisition using \w'
_diffrn_radiation_monochromator graphite
_diffrn_radiation_source 'fine-focus sealed tube'
_diffrn_radiation_type 'Mo K\a'
_diffrn_radiation_wavelength 0.71073
_diffrn_reflns_av_R_equivalents 0.0226
_diffrn_reflns_av_sigmaI/netI 0.0162
_diffrn_reflns_limit_h_max 20
_diffrn_reflns_limit_h_min -20
_diffrn_reflns_limit_k_max 6
_diffrn_reflns_limit_k_min -6
_diffrn_reflns_limit_l_max 15
_diffrn_reflns_limit_l_min -15
_diffrn_reflns_number 4978
_diffrn_reflns_reduction_process
;
Integration of the CCD images was done by program CrysAlis RED
(Oxford Diffraction, 2006). The same program was used for indexing of the
crystal shape, its refinement and absorption correction.
;
_diffrn_reflns_theta_full 26.48
_diffrn_reflns_theta_max 26.48
_diffrn_reflns_theta_min 3.43
_exptl_absorpt_coefficient_mu 4.723
_exptl_absorpt_correction_T_max 0.829
_exptl_absorpt_correction_T_min 0.438
_exptl_absorpt_correction_type analytical
_exptl_absorpt_process_details '(CrysAlis RED; Oxford Diffraction, 2006)'
_exptl_crystal_colour yellow
_exptl_crystal_density_diffrn 3.3506
_exptl_crystal_density_method 'not measured'
_exptl_crystal_description plate
_exptl_crystal_F_000 968
_exptl_crystal_size_max 0.2707
_exptl_crystal_size_mid 0.1624
_exptl_crystal_size_min 0.0662
_refine_diff_density_max 0.22
_refine_diff_density_min -0.23
_refine_ls_extinction_coef 37E1(8)
_refine_ls_extinction_method 'B--C type 1 Lorentzian isotropic (Becker & Coppens, 1974)'
_refine_ls_goodness_of_fit_ref 1.34
_refine_ls_number_constraints 0
_refine_ls_number_parameters 97
_refine_ls_number_reflns 1013
_refine_ls_number_restraints 0
_refine_ls_R_factor_all 0.0201
_refine_ls_R_factor_gt 0.0164
_refine_ls_shift/su_max 0.0097
_refine_ls_shift/su_mean 0.0008
_refine_ls_structure_factor_coef Fsqd
_refine_ls_weighting_details w=1/[\s^2^(I)+0.0004I^2^]
_refine_ls_weighting_scheme sigma
_refine_ls_wR_factor_gt 0.0440
_refine_ls_wR_factor_ref 0.0445
_reflns_number_gt 877
_reflns_number_total 1013
_reflns_threshold_expression I>3\s(I)
_cod_data_source_file mg2073.cif
_cod_data_source_block I
_cod_depositor_comments
;
The following automatic conversions were performed:
'_geom_angle_publ_flag' value 'No' changed to 'no' according to
'/home/saulius/struct/CIF-dictionaries/cif_core.dic' dictionary named
'cif_core.dic' version 2.4.1 from 2010-06-29 (36 times).

Automatic conversion script
Id: cif_fix_enum 1527 2010-12-29 10:47:43Z saulius 

The following automatic conversions were performed:

'_geom_angle_publ_flag' value 'No' changed to 'no' according to
/home/saulius/struct/CIF-dictionaries/cif_core.dic dictionary named
'cif_core.dic' version 2.4.1 from 2010-06-29 (36 times).

Automatic conversion script
Id: cif_fix_values 1715 2011-07-08 13:25:40Z adriana 
;
_cod_original_sg_symbol_H-M 'C 2/c'
_cod_original_formula_sum 'Ni2 O14 P4 Si1'
_cod_database_code 2222402
_cod_database_fobs_code 2222402

loop_
_symmetry_equiv_pos_site_id
_symmetry_equiv_pos_as_xyz
1 x,y,z
2 -x,y,-z+1/2
3 -x,-y,-z
4 x,-y,z+1/2
5 x+1/2,y+1/2,z
6 -x+1/2,y+1/2,-z+1/2
7 -x+1/2,-y+1/2,-z
8 x+1/2,-y+1/2,z+1/2

loop_
_atom_site_type_symbol
_atom_site_label
_atom_site_fract_x
_atom_site_fract_y
_atom_site_fract_z
_atom_site_U_iso_or_equiv
_atom_site_adp_type
_atom_site_calc_flag
_atom_site_refinement_flags
_atom_site_occupancy
_atom_site_disorder_assembly
_atom_site_disorder_group
Ni Ni1 0.247526(19) 0.35079(6) 0.12916(2) 0.00715(11) Uani d . 1 . .
Si Si1 0.5 1.16111(18) 0.25 0.0054(3) Uani d . 1 . .
P P1 0.12621(4) -0.13090(12) 0.13612(5) 0.00608(18) Uani d . 1 . .
P P2 0.36378(4) 0.83352(12) 0.08433(5) 0.00583(18) Uani d . 1 . .
O O1 0.14379(10) 0.1598(3) 0.12002(13) 0.0100(5) Uani d . 1 . .
O O2 0.04526(11) -0.1475(3) 0.17733(12) 0.0088(5) Uani d . 1 . .
O O3 0.40484(11) 0.7811(3) -0.01825(12) 0.0091(5) Uani d . 1 . .
O O4 0.19424(10) -0.3018(3) 0.20675(12) 0.0088(5) Uani d . 1 . .
O O5 0.29494(10) 1.0316(3) 0.04486(12) 0.0091(5) Uani d . 1 . .
O O6 0.34569(10) 0.5703(3) 0.13237(12) 0.0101(5) Uani d . 1 . .
O O7 0.43615(10) 0.9697(3) 0.16829(13) 0.0116(5) Uani d . 1 . .

loop_
_atom_site_aniso_label
_atom_site_aniso_U_11
_atom_site_aniso_U_22
_atom_site_aniso_U_33
_atom_site_aniso_U_12
_atom_site_aniso_U_13
_atom_site_aniso_U_23
_atom_site_aniso_type_symbol
Ni1 0.00662(18) 0.00720(17) 0.00757(17) -0.00117(13) 0.00154(12) 0.00048(11) Ni
Si1 0.0046(5) 0.0065(4) 0.0053(4) 0 0.0012(3) 0 Si
P1 0.0054(3) 0.0070(3) 0.0061(3) -0.0008(2) 0.0019(2) -0.0002(2) P
P2 0.0055(3) 0.0064(3) 0.0054(3) -0.0008(2) 0.0010(2) -0.0003(2) P
O1 0.0076(9) 0.0082(8) 0.0146(8) -0.0006(7) 0.0035(7) 0.0012(7) O
O2 0.0085(9) 0.0103(8) 0.0088(7) -0.0003(7) 0.0045(6) 0.0001(6) O
O3 0.0086(9) 0.0128(9) 0.0066(7) -0.0004(7) 0.0030(6) -0.0013(6) O
O4 0.0079(9) 0.0094(8) 0.0085(8) 0.0019(7) 0.0009(7) -0.0009(6) O
O5 0.0091(9) 0.0098(8) 0.0081(7) 0.0015(7) 0.0015(6) -0.0008(7) O
O6 0.0090(9) 0.0099(8) 0.0112(8) -0.0022(7) 0.0019(7) 0.0025(6) O
O7 0.0092(10) 0.0145(9) 0.0099(8) -0.0035(7) -0.0002(7) -0.0037(7) O

loop_
_atom_type_symbol
_atom_type_scat_dispersion_real
_atom_type_scat_dispersion_imag
_atom_type_scat_source
Ni 0.339 1.112 'International Tables Vol C tables 4.2.6.8 and 6.1.1.1'
P 0.102 0.094 'International Tables Vol C tables 4.2.6.8 and 6.1.1.1'
O 0.011 0.006 'International Tables Vol C tables 4.2.6.8 and 6.1.1.1'
Si 0.082 0.070 'International Tables Vol C tables 4.2.6.8 and 6.1.1.1'

loop_
_geom_angle_atom_site_label_1
_geom_angle_atom_site_label_2
_geom_angle_atom_site_label_3
_geom_angle_site_symmetry_1
_geom_angle_site_symmetry_2
_geom_angle_site_symmetry_3
_geom_angle
_geom_angle_publ_flag
O1 Ni1 O4 . . 1_565 86.81(7) no
O1 Ni1 O4 . . 6_555 95.28(6) no
O1 Ni1 O5 . . 1_545 93.12(7) no
O1 Ni1 O5 . . 7_565 89.28(6) no
O1 Ni1 O6 . . . 174.93(7) no
O4 Ni1 O4 1_565 . 6_555 90.65(6) no
O4 Ni1 O5 1_565 . 1_545 176.27(5) no
O4 Ni1 O5 1_565 . 7_565 98.09(6) no
O4 Ni1 O6 1_565 . . 89.81(7) no
O4 Ni1 O5 6_555 . 1_545 93.07(6) no
O4 Ni1 O5 6_555 . 7_565 170.37(7) no
O4 Ni1 O6 6_555 . . 88.53(6) no
O5 Ni1 O5 1_545 . 7_565 78.19(6) no
O5 Ni1 O6 1_545 . . 90 no
O5 Ni1 O6 7_565 . . 87.45(6) no
O2 Si1 O2 5_565 . 6_565 108.39(10) no
O2 Si1 O7 5_565 . . 109.83(8) no
O2 Si1 O7 5_565 . 2_655 110.56(9) no
O2 Si1 O7 6_565 . . 110.56(9) no
O2 Si1 O7 6_565 . 2_655 109.83(8) no
O7 Si1 O7 . . 2_655 107.67(10) no
O1 P1 O2 . . . 108.10(10) no
O1 P1 O3 . . 7_555 111.07(9) no
O1 P1 O4 . . . 117.37(9) no
O2 P1 O3 . . 7_555 98.09(9) no
O2 P1 O4 . . . 112.97(9) no
O3 P1 O4 7_555 . . 107.57(9) no
O3 P2 O5 . . . 107.46(9) no
O3 P2 O6 . . . 109.95(10) no
O3 P2 O7 . . . 99.69(9) no
O5 P2 O6 . . . 118.30(10) no
O5 P2 O7 . . . 111.28(9) no
O6 P2 O7 . . . 108.55(9) no
Si1 O2 P1 5_435 . . 140.73(11) no
P1 O3 P2 7_555 . . 132.51(12) no
Si1 O7 P2 . . . 168.95(12) no

loop_
_geom_bond_atom_site_label_1
_geom_bond_atom_site_label_2
_geom_bond_site_symmetry_1
_geom_bond_site_symmetry_2
_geom_bond_distance
_geom_bond_publ_flag
Ni1 O1 . . 1.9631(18) yes
Ni1 O4 . 1_565 2.2351(17) yes
Ni1 O4 . 6_555 2.1436(14) yes
Ni1 O5 . 1_545 2.1271(17) yes
Ni1 O5 . 7_565 2.1509(14) yes
Ni1 O6 . . 1.9660(18) yes
Si1 O2 . 5_565 1.6018(18) yes
Si1 O2 . 6_565 1.6018(18) yes
Si1 O7 . . 1.5881(16) yes
Si1 O7 . 2_655 1.5881(16) yes
P1 O1 . . 1.4759(17) yes
P1 O2 . . 1.564(2) yes
P1 O3 . 7_555 1.5888(15) yes
P1 O4 . . 1.5132(16) yes
P2 O3 . . 1.5873(19) yes
P2 O5 . . 1.5017(17) yes
P2 O6 . . 1.4768(18) yes
P2 O7 . . 1.5458(16) yes
